data_4511947
loop_
_publ_author_name
'Zimmermann, Iwan'
'Johnsson, Mats'

_publ_section_title
;
 A Synthetic Route toward Layered Materials: Introducing Stereochemically
 Active Lone-Pairs into Transition Metal Oxohalides
;
_journal_issue 10
_journal_name_full 'Crystal Growth &amp; Design'
_journal_page_first 5252
_journal_paper_doi 10.1021/cg5010374
_journal_volume 14
_journal_year 2014
_chemical_formula_sum 'Cl8 Fe7 O18 Sb10'
_chemical_formula_weight 2180.05
_chemical_name_systematic
;
 ?
;
_space_group_IT_number 2
_symmetry_cell_setting triclinic
_symmetry_space_group_name_Hall '-P 1'
_symmetry_space_group_name_H-M 'P -1'
_atom_sites_solution_hydrogens none
_atom_sites_solution_primary direct
_atom_sites_solution_secondary difmap
_audit_creation_method SHELXL-97
_cell_angle_alpha 72.656(2)
_cell_angle_beta 65.874(3)
_cell_angle_gamma 63.865(3)
_cell_formula_units_Z 1
_cell_length_a 9.6600(4)
_cell_length_b 9.9264(3)
_cell_length_c 9.8549(3)
_cell_measurement_reflns_used 5976
_cell_measurement_temperature 293(2)
_cell_measurement_theta_max 33.5471
_cell_measurement_theta_min 4.2067
_cell_volume 766.18(5)
_computing_cell_refinement
;
'Thu Aug 09 14:43:14 2012'
;
_computing_data_collection
;
'Thu Aug 09 14:43:14 2012'
;
_computing_data_reduction
;
'Thu Aug 09 14:43:14 2012'
;
_computing_structure_refinement 'SHELXL-97 (Sheldrick, 1997)'
_computing_structure_solution 'SHELXS-97 (Sheldrick, 1990)'
_diffrn_ambient_temperature 293(2)
_diffrn_detector_area_resol_mean 16.5467
_diffrn_measured_fraction_theta_full 0.981
_diffrn_measured_fraction_theta_max 0.879
_diffrn_measurement_device_type 'Xcalibur, Sapphire3'
_diffrn_measurement_method '\w scans'
_diffrn_radiation_monochromator graphite
_diffrn_radiation_source 'fine-focus sealed tube'
_diffrn_radiation_type MoK\a
_diffrn_radiation_wavelength 0.71073
_diffrn_reflns_av_R_equivalents 0.0327
_diffrn_reflns_av_sigmaI/netI 0.0388
_diffrn_reflns_limit_h_max 8
_diffrn_reflns_limit_h_min -14
_diffrn_reflns_limit_k_max 14
_diffrn_reflns_limit_k_min -15
_diffrn_reflns_limit_l_max 13
_diffrn_reflns_limit_l_min -15
_diffrn_reflns_number 8395
_diffrn_reflns_theta_full 25.00
_diffrn_reflns_theta_max 33.63
_diffrn_reflns_theta_min 4.21
_exptl_absorpt_coefficient_mu 12.613
_exptl_absorpt_correction_T_max 0.728
_exptl_absorpt_correction_T_min 0.656
_exptl_absorpt_correction_type analytical
_exptl_absorpt_process_details
;
'Thu Aug 09 14:43:14 2012'
;
_exptl_crystal_colour orange
_exptl_crystal_density_diffrn 4.725
_exptl_crystal_density_method 'not measured'
_exptl_crystal_description plate
_exptl_crystal_F_000 972
_exptl_crystal_size_max 0.0489
_exptl_crystal_size_mid 0.0365
_exptl_crystal_size_min 0.0338
_refine_diff_density_max 2.918
_refine_diff_density_min -1.344
_refine_diff_density_rms 0.437
_refine_ls_extinction_coef 0.0048(3)
_refine_ls_extinction_expression Fc^*^=kFc[1+0.001xFc^2^\l^3^/sin(2\q)]^-1/4^
_refine_ls_extinction_method SHELXL
_refine_ls_goodness_of_fit_ref 1.010
_refine_ls_hydrogen_treatment none
_refine_ls_matrix_type full
_refine_ls_number_parameters 197
_refine_ls_number_reflns 5321
_refine_ls_number_restraints 0
_refine_ls_restrained_S_all 1.010
_refine_ls_R_factor_all 0.0399
_refine_ls_R_factor_gt 0.0340
_refine_ls_shift/su_max 0.002
_refine_ls_shift/su_mean 0.000
_refine_ls_structure_factor_coef Fsqd
_refine_ls_weighting_details 'calc w=1/[\s^2^(Fo^2^)+(0.0527P)^2^+0.0000P] where P=(Fo^2^+2Fc^2^)/3'
_refine_ls_weighting_scheme calc
_refine_ls_wR_factor_gt 0.0808
_refine_ls_wR_factor_ref 0.0833
_reflns_number_gt 4648
_reflns_number_total 5321
_reflns_threshold_expression >2sigma(I)
_cod_data_source_file cg5010374_si_004.cif
_cod_data_source_block shelxl
_cod_depositor_comments 'Adding full bibliography for 4511945--4511952.cif.'
_cod_database_code 4511947

loop_
_symmetry_equiv_pos_as_xyz
'x, y, z'
'-x, -y, -z'

loop_
_atom_site_label
_atom_site_type_symbol
_atom_site_fract_x
_atom_site_fract_y
_atom_site_fract_z
_atom_site_U_iso_or_equiv
_atom_site_adp_type
_atom_site_occupancy
_atom_site_symmetry_multiplicity
_atom_site_calc_flag
_atom_site_refinement_flags
O4 O 0.7357(4) 0.9427(3) 0.2032(3) 0.0120(5) Uani 1 1 d .
O3 O 0.7750(4) 1.2276(3) -0.0249(4) 0.0140(6) Uani 1 1 d .
O1 O 0.7415(4) 1.2056(4) 0.2922(4) 0.0138(6) Uani 1 1 d .
O2 O 0.5089(4) 1.2410(4) 0.1802(4) 0.0148(6) Uani 1 1 d .
O6 O 1.1011(4) 0.6452(4) -0.0937(4) 0.0198(7) Uani 1 1 d .
O8 O 0.5603(4) 0.5861(4) 0.3864(4) 0.0161(6) Uani 1 1 d .
O7 O 0.6413(5) 0.5370(4) 0.6535(4) 0.0198(7) Uani 1 1 d .
Sb4 Sb 0.66736(4) 1.07420(3) 0.02770(3) 0.01248(7) Uani 1 1 d .
Sb3 Sb 0.66042(4) 1.36993(3) 0.12813(3) 0.01306(7) Uani 1 1 d .
Sb5 Sb 1.01802(4) 0.82601(3) -0.23469(3) 0.01347(7) Uani 1 1 d .
Sb1 Sb 0.70076(3) 0.70506(3) 0.65479(3) 0.01259(7) Uani 1 1 d .
Sb2 Sb 0.67297(4) 0.40946(3) 0.52059(4) 0.01401(7) Uani 1 1 d .
Cl4 Cl 0.35937(14) 0.94105(14) 0.32360(14) 0.0205(2) Uani 1 1 d .
Cl2 Cl 0.72327(14) 0.72047(13) 0.01899(14) 0.0196(2) Uani 1 1 d .
Cl3 Cl 0.96920(14) 0.86520(14) 0.39089(13) 0.0203(2) Uani 1 1 d .
Cl1 Cl 0.92805(17) 0.57688(15) 0.27899(18) 0.0294(3) Uani 1 1 d .
Fe2 Fe 0.98424(8) 0.85738(8) 0.13642(8) 0.01485(13) Uani 1 1 d .
Fe3 Fe 0.64496(8) 0.76677(7) 0.29579(8) 0.01416(13) Uani 1 1 d .
Fe4 Fe 1.0000 0.5000 0.0000 0.0241(2) Uani 1 2 d S
Fe1 Fe 0.65982(8) 1.03272(7) 0.41000(7) 0.01411(13) Uani 1 1 d .
O9 O 0.5977(4) 0.8415(3) 0.5042(3) 0.0128(6) Uani 1 1 d .
O5 O 0.9332(4) 0.9530(4) -0.0784(4) 0.0143(6) Uani 1 1 d .

loop_
_atom_site_aniso_label
_atom_site_aniso_U_11
_atom_site_aniso_U_22
_atom_site_aniso_U_33
_atom_site_aniso_U_23
_atom_site_aniso_U_13
_atom_site_aniso_U_12
O4 0.0139(14) 0.0111(13) 0.0105(13) -0.0007(11) -0.0021(11) -0.0066(11)
O3 0.0136(14) 0.0109(13) 0.0153(15) -0.0049(11) -0.0008(12) -0.0042(11)
O1 0.0146(14) 0.0154(14) 0.0124(14) -0.0013(11) -0.0037(12) -0.0073(12)
O2 0.0160(14) 0.0149(14) 0.0143(15) -0.0055(12) -0.0014(12) -0.0072(12)
O6 0.0183(16) 0.0110(14) 0.0273(18) 0.0028(13) -0.0048(14) -0.0090(12)
O8 0.0178(15) 0.0160(15) 0.0160(15) 0.0014(12) -0.0063(12) -0.0091(12)
O7 0.0311(19) 0.0163(15) 0.0173(16) -0.0050(12) -0.0055(14) -0.0139(14)
Sb4 0.01507(13) 0.01277(13) 0.01184(13) -0.00144(10) -0.00503(10) -0.00660(10)
Sb3 0.01453(13) 0.00952(13) 0.01393(14) -0.00201(10) -0.00256(10) -0.00503(10)
Sb5 0.01416(13) 0.01380(13) 0.01436(14) -0.00523(10) -0.00338(11) -0.00585(10)
Sb1 0.01162(13) 0.01267(13) 0.01316(13) -0.00145(10) -0.00349(10) -0.00492(10)
Sb2 0.01511(14) 0.01104(13) 0.01547(14) -0.00406(10) -0.00389(11) -0.00402(10)
Cl4 0.0173(5) 0.0232(5) 0.0199(5) -0.0060(4) -0.0068(4) -0.0041(4)
Cl2 0.0202(5) 0.0167(5) 0.0237(6) -0.0034(4) -0.0084(4) -0.0068(4)
Cl3 0.0210(5) 0.0247(5) 0.0152(5) -0.0006(4) -0.0065(4) -0.0092(4)
Cl1 0.0261(6) 0.0238(6) 0.0383(8) -0.0107(5) -0.0167(6) 0.0006(5)
Fe2 0.0125(3) 0.0170(3) 0.0143(3) -0.0037(2) -0.0026(2) -0.0055(2)
Fe3 0.0163(3) 0.0118(3) 0.0152(3) -0.0018(2) -0.0035(2) -0.0075(2)
Fe4 0.0200(5) 0.0137(4) 0.0379(6) 0.0030(4) -0.0069(4) -0.0120(4)
Fe1 0.0159(3) 0.0122(3) 0.0136(3) -0.0024(2) -0.0006(2) -0.0081(2)
O9 0.0146(14) 0.0132(14) 0.0096(13) -0.0009(11) -0.0021(11) -0.0064(11)
O5 0.0159(14) 0.0135(14) 0.0134(14) -0.0059(11) -0.0012(12) -0.0059(11)

loop_
_atom_type_symbol
_atom_type_description
_atom_type_scat_dispersion_real
_atom_type_scat_dispersion_imag
_atom_type_scat_source
O O 0.0106 0.0060 'International Tables Vol C Tables 4.2.6.8 and 6.1.1.4'
Cl Cl 0.1484 0.1585 'International Tables Vol C Tables 4.2.6.8 and 6.1.1.4'
Fe Fe 0.3463 0.8444 'International Tables Vol C Tables 4.2.6.8 and 6.1.1.4'
Sb Sb -0.5866 1.5461 'International Tables Vol C Tables 4.2.6.8 and 6.1.1.4'

loop_
_geom_angle_atom_site_label_1
_geom_angle_atom_site_label_2
_geom_angle_atom_site_label_3
_geom_angle
_geom_angle_site_symmetry_1
_geom_angle_site_symmetry_3
Sb4 O4 Fe2 108.16(14) . .
Sb4 O4 Fe3 113.24(14) . .
Fe2 O4 Fe3 110.55(14) . .
Sb4 O4 Fe1 121.25(15) . .
Fe2 O4 Fe1 104.70(14) . .
Fe3 O4 Fe1 98.28(12) . .
Fe2 O3 Sb3 127.75(16) 2_775 .
Fe2 O3 Sb4 112.17(14) 2_775 .
Sb3 O3 Sb4 110.98(14) . .
Sb3 O1 Sb5 105.34(14) . 2_775
Sb3 O1 Fe1 126.39(15) . .
Sb5 O1 Fe1 120.64(16) 2_775 .
Sb1 O2 Sb4 141.86(16) 2_676 .
Sb1 O2 Sb3 117.48(14) 2_676 .
Sb4 O2 Sb3 100.43(13) . .
Fe4 O6 Sb5 122.16(19) . .
Fe4 O6 Sb3 130.77(18) . 2_775
Sb5 O6 Sb3 104.92(14) . 2_775
Sb2 O8 Sb2 101.54(14) . 2_666
Sb2 O8 Fe3 117.77(15) . .
Sb2 O8 Fe3 129.63(17) 2_666 .
Sb2 O7 Sb1 141.41(19) . .
O4 Sb4 O3 100.95(13) . .
O4 Sb4 O2 84.93(13) . .
O3 Sb4 O2 73.32(12) . .
O4 Sb4 O5 77.61(12) . .
O3 Sb4 O5 73.68(11) . .
O2 Sb4 O5 138.66(12) . .
O4 Sb4 Fe2 36.44(9) . .
O3 Sb4 Fe2 80.97(9) . .
O2 Sb4 Fe2 107.92(9) . .
O5 Sb4 Fe2 42.35(9) . .
O4 Sb4 Sb3 89.34(9) . .
O3 Sb4 Sb3 34.20(9) . .
O2 Sb4 Sb3 39.72(8) . .
O5 Sb4 Sb3 102.31(8) . .
Fe2 Sb4 Sb3 89.628(15) . .
O3 Sb3 O1 93.46(13) . .
O3 Sb3 O6 84.57(14) . 2_775
O1 Sb3 O6 72.71(13) . 2_775
O3 Sb3 O2 74.04(12) . .
O1 Sb3 O2 80.80(12) . .
O6 Sb3 O2 144.73(12) 2_775 .
O3 Sb3 Sb5 83.74(10) . 2_775
O1 Sb3 Sb5 37.27(8) . 2_775
O6 Sb3 Sb5 36.03(9) 2_775 2_775
O2 Sb3 Sb5 112.37(9) . 2_775
O3 Sb3 Sb4 34.81(9) . .
O1 Sb3 Sb4 81.84(9) . .
O6 Sb3 Sb4 111.95(10) 2_775 .
O2 Sb3 Sb4 39.85(8) . .
Sb5 Sb3 Sb4 94.051(10) 2_775 .
O6 Sb5 O5 89.23(15) . .
O6 Sb5 O1 75.82(13) . 2_775
O5 Sb5 O1 96.75(13) . 2_775
O6 Sb5 Sb3 39.05(9) . 2_775
O5 Sb5 Sb3 88.62(10) . 2_775
O1 Sb5 Sb3 37.40(9) 2_775 2_775
O9 Sb1 O2 91.90(13) . 2_676
O9 Sb1 O7 92.82(14) . .
O2 Sb1 O7 83.89(13) 2_676 .
O7 Sb2 O8 93.72(15) . .
O7 Sb2 O8 93.99(14) . 2_666
O8 Sb2 O8 78.46(14) . 2_666
O7 Sb2 Sb2 94.98(12) . 2_666
O8 Sb2 Sb2 39.37(9) . 2_666
O8 Sb2 Sb2 39.10(9) 2_666 2_666
O3 Fe2 O4 166.56(14) 2_775 .
O3 Fe2 O5 90.45(13) 2_775 .
O4 Fe2 O5 77.12(12) . .
O3 Fe2 O5 74.89(12) 2_775 2_775
O4 Fe2 O5 108.06(12) . 2_775
O5 Fe2 O5 82.81(13) . 2_775
O3 Fe2 Cl3 104.30(10) 2_775 .
O4 Fe2 Cl3 89.13(10) . .
O5 Fe2 Cl3 155.28(9) . .
O5 Fe2 Cl3 82.09(9) 2_775 .
O3 Fe2 Sb4 133.09(10) 2_775 .
O4 Fe2 Sb4 35.39(9) . .
O5 Fe2 Sb4 42.90(8) . .
O5 Fe2 Sb4 91.28(9) 2_775 .
Cl3 Fe2 Sb4 118.12(4) . .
O8 Fe3 O4 178.46(13) . .
O8 Fe3 O9 99.76(13) . .
O4 Fe3 O9 80.89(12) . .
O8 Fe3 Cl4 88.14(10) . .
O4 Fe3 Cl4 93.33(9) . .
O9 Fe3 Cl4 83.57(9) . .
O8 Fe3 Cl1 88.32(10) . .
O4 Fe3 Cl1 90.22(10) . .
O9 Fe3 Cl1 96.00(9) . .
Cl4 Fe3 Cl1 176.30(5) . .
O6 Fe4 O6 180.0 2_765 .
O6 Fe4 Cl2 92.07(11) 2_765 .
O6 Fe4 Cl2 87.93(11) . .
O6 Fe4 Cl2 87.93(11) 2_765 2_765
O6 Fe4 Cl2 92.07(11) . 2_765
Cl2 Fe4 Cl2 180.0 . 2_765
O1 Fe1 O9 172.10(12) . .
O1 Fe1 O9 100.41(12) . 2_676
O9 Fe1 O9 85.22(13) . 2_676
O1 Fe1 O4 91.08(12) . .
O9 Fe1 O4 81.51(11) . .
O9 Fe1 O4 114.33(12) 2_676 .
Sb1 O9 Fe1 114.24(15) . .
Sb1 O9 Fe1 115.75(14) . 2_676
Fe1 O9 Fe1 94.78(13) . 2_676
Sb1 O9 Fe3 121.41(15) . .
Fe1 O9 Fe3 98.51(13) . .
Fe1 O9 Fe3 107.74(14) 2_676 .
Sb5 O5 Fe2 121.13(16) . .
Sb5 O5 Fe2 116.87(15) . 2_775
Fe2 O5 Fe2 97.19(13) . 2_775
Sb5 O5 Sb4 122.47(15) . .
Fe2 O5 Sb4 94.76(12) . .
Fe2 O5 Sb4 99.00(12) 2_775 .

loop_
_geom_bond_atom_site_label_1
_geom_bond_atom_site_label_2
_geom_bond_distance
_geom_bond_site_symmetry_2
O4 Sb4 1.990(3) .
O4 Fe2 2.041(3) .
O4 Fe3 2.097(3) .
O4 Fe1 2.186(3) .
O3 Fe2 2.015(3) 2_775
O3 Sb3 2.007(3) .
O3 Sb4 2.038(3) .
O1 Sb3 2.056(3) .
O1 Sb5 2.050(3) 2_775
O1 Fe1 2.042(3) .
O2 Sb1 1.975(3) 2_676
O2 Sb4 2.171(3) .
O2 Sb3 2.166(3) .
O6 Fe4 1.896(3) .
O6 Sb5 1.988(4) .
O6 Sb3 2.129(3) 2_775
O8 Sb2 2.030(3) .
O8 Sb2 2.041(3) 2_666
O8 Fe3 2.103(3) .
O7 Sb2 1.932(3) .
O7 Sb1 1.994(3) .
Sb4 O5 2.229(3) .
Sb4 Fe2 3.2639(7) .
Sb4 Sb3 3.3326(4) .
Sb3 O6 2.129(3) 2_775
Sb3 Sb5 3.2651(5) 2_775
Sb5 O5 1.962(3) .
Sb5 O1 2.050(3) 2_775
Sb5 Sb3 3.2651(4) 2_775
Sb1 O9 1.962(3) .
Sb1 O2 1.975(3) 2_676
Sb2 O8 2.041(3) 2_666
Sb2 Sb2 3.1535(6) 2_666
Cl4 Fe3 2.4777(14) .
Cl2 Fe4 2.5791(12) .
Cl3 Fe2 2.4748(14) .
Cl1 Fe3 2.5166(15) .
Fe2 O3 2.015(3) 2_775
Fe2 O5 2.206(3) .
Fe2 O5 2.194(3) 2_775
Fe3 O9 2.195(3) .
Fe4 O6 1.896(3) 2_765
Fe4 Cl2 2.5791(12) 2_765
Fe1 O9 2.079(3) .
Fe1 O9 2.153(3) 2_676
O9 Fe1 2.153(3) 2_676
O5 Fe2 2.194(3) 2_775
